data_7008569
loop_
_publ_author_name
'Doran, Michael B.'
'Cockbain, Ben E.'
'O'Hare, Dermot'

_publ_section_title
;
 Structural variation in organically templated uranium sulfate
 fluorides.
;
_journal_issue 10
_journal_name_full 'Dalton transactions (Cambridge, England : 2003)'
_journal_page_first 1774
_journal_page_last 1780
_journal_paper_doi 10.1039/b504457j
_journal_year 2005
_chemical_compound_source
;
?
;
_chemical_formula_moiety ' C12 H36 F4 N4 O25 S4 U4 '
_chemical_formula_sum 'C12 H36 F4 N4 O25 S4 U4'
_chemical_formula_weight 1792.80
_space_group_IT_number 2
_symmetry_cell_setting triclinic
_symmetry_space_group_name_Hall '-P 1'
_symmetry_space_group_name_H-M 'P -1'
_audit_creation_date 05-14-03
_audit_creation_method CRYSTALS_ver_12-03-99
_cell_angle_alpha 75.6604(8)
_cell_angle_beta 73.6101(7)
_cell_angle_gamma 89.7726(7)
_cell_formula_units_Z 2
_cell_length_a 10.8832(2)
_cell_length_b 10.9386(2)
_cell_length_c 16.5325(3)
_cell_measurement_reflns_used 7796
_cell_measurement_temperature 150
_cell_measurement_theta_max 27
_cell_measurement_theta_min 5
_cell_volume 1824.73(6)
_computing_cell_refinement
;
Denzo/Scalepack (Otwinowski & Minor, 1996)
;
_computing_data_collection
;
COLLECT (Nonius BV, 1997)
;
_computing_data_reduction
;
Denzo/Scalepack (Otwinowski & Minor, 1996)
;
_computing_structure_solution
;
SHELXS 86 (Sheldrick, 1986)
;
_diffrn_ambient_temperature 150
_diffrn_measured_fraction_theta_full 0.992
_diffrn_measured_fraction_theta_max 0.989
_diffrn_measurement_device_type
;
Nonius Kappa CCD
;
_diffrn_measurement_method \w
_diffrn_radiation_monochromator graphite
_diffrn_radiation_type 'Mo K\a'
_diffrn_radiation_wavelength 0.71073
_diffrn_reflns_av_R_equivalents 0.02
_diffrn_reflns_limit_h_max 14
_diffrn_reflns_limit_h_min -14
_diffrn_reflns_limit_k_max 14
_diffrn_reflns_limit_k_min -14
_diffrn_reflns_limit_l_max 21
_diffrn_reflns_limit_l_min -21
_diffrn_reflns_number 15248
_diffrn_reflns_theta_full 26.896
_diffrn_reflns_theta_max 27.515
_diffrn_reflns_theta_min 5.122
_diffrn_standards_decay_% 0.00
_diffrn_standards_interval_count 0
_diffrn_standards_interval_time 0
_diffrn_standards_number 0
_exptl_absorpt_coefficient_mu 18.039
_exptl_absorpt_correction_T_max 0.34
_exptl_absorpt_correction_T_min 0.11
_exptl_absorpt_correction_type multi-scan
_exptl_absorpt_process_details
;
Denzo/Scalepack (Otwinowski & Minor, 1996)
;
_exptl_crystal_colour ' yellow '
_exptl_crystal_density_diffrn 3.263
_exptl_crystal_description ' plate '
_exptl_crystal_F_000 1608.000
_exptl_crystal_size_max 0.16
_exptl_crystal_size_mid 0.12
_exptl_crystal_size_min 0.06
_refine_diff_density_max 3.39
_refine_diff_density_min -2.57
_refine_ls_extinction_coef 13.9(14)
_refine_ls_extinction_method 'Larson 1970 Crystallographic Computing eq 22'
_refine_ls_goodness_of_fit_ref 0.8816
_refine_ls_number_parameters 479
_refine_ls_number_reflns 6969
_refine_ls_R_factor_all 0.0480
_refine_ls_R_factor_gt 0.0387
_refine_ls_shift/su_max 0.000990
_refine_ls_structure_factor_coef Fsqd
_refine_ls_weighting_details
;
Method = Prince modified Chebychev polynomial, (Watkin, 1994)
W = [weight] * [1-(deltaF/6*sigmaF)^2]^2

27.9 42.3 25.9 9.61 2.82
;
_refine_ls_weighting_scheme calc
_refine_ls_wR_factor_all 0.0995
_refine_ls_wR_factor_gt 0.0945
_refine_ls_wR_factor_ref 0.0945
_reflns_limit_h_max 14
_reflns_limit_h_min -13
_reflns_limit_k_max 14
_reflns_limit_k_min -13
_reflns_limit_l_max 21
_reflns_limit_l_min 0
_reflns_number_gt 6969
_reflns_number_total 8296
_reflns_threshold_expression I>3.00u(I)
_cod_data_source_file b504457j.txt
_cod_data_source_block USFO-6
_cod_depositor_comments
;
The following automatic conversions were performed:
'_symmetry_cell_setting' value 'Triclinic' changed to 'triclinic'
according to '/home/saulius/struct/CIF-dictionaries/cif_core.dic'
dictionary named 'cif_core.dic' version 2.4.1 from 2010-06-29.

Automatic conversion script
Id: cif_fix_enum 1527 2010-12-29 10:47:43Z saulius 
;
_cod_original_sg_symbol_H-M 'P -1 '
_cod_original_formula_sum ' C12 H36 F4 N4 O25 S4 U4 '
_cod_database_code 7008569

loop_
_symmetry_equiv_pos_as_xyz
x,y,z
-x,-y,-z

loop_
_atom_site_label
_atom_site_type_symbol
_atom_site_fract_x
_atom_site_fract_y
_atom_site_fract_z
_atom_site_U_iso_or_equiv
_atom_site_occupancy
_atom_site_adp_type
_atom_site_attached_hydrogens
H19 H 0.3132 0.5672 0.4635 0.0336 1.0000 Uiso .
H20 H 0.3714 0.4766 0.3989 0.0336 1.0000 Uiso .
H21 H 0.4326 0.4819 0.4776 0.0336 1.0000 Uiso .
H22 H 0.1767 0.381 0.5030 0.0294 1.0000 Uiso .
H23 H 0.2378 0.386 0.5817 0.0294 1.0000 Uiso .
H24 H 0.3576 0.2556 0.4541 0.0314 1.0000 Uiso .
H25 H 0.3773 0.2390 0.5504 0.0314 1.0000 Uiso .
H26 H 0.145 0.157 0.5235 0.0294 1.0000 Uiso .
H27 H 0.175 0.132 0.6173 0.0294 1.0000 Uiso .
H28 H 0.3285 0.038 0.4771 0.0192 1.0000 Uiso .
H29 H 0.3290 -0.004 0.5789 0.0192 1.0000 Uiso .
H30 H 0.1222 -0.0519 0.5144 0.0293 1.0000 Uiso .
H31 H 0.1133 -0.0852 0.6179 0.0293 1.0000 Uiso .
H32 H 0.2882 -0.198 0.4975 0.0016 1.0000 Uiso .
H33 H 0.2538 -0.241 0.6037 0.0016 1.0000 Uiso .
H34 H 0.0738 -0.2601 0.5074 0.0315 1.0000 Uiso .
H35 H 0.1404 -0.3802 0.5548 0.0315 1.0000 Uiso .
H36 H 0.0393 -0.3030 0.6137 0.0315 1.0000 Uiso .
H1 H 0.3958 0.6432 0.1023 0.0305 1.0000 Uiso .
H2 H 0.4720 0.5928 0.0178 0.0305 1.0000 Uiso .
H3 H 0.5384 0.7065 0.0427 0.0305 1.0000 Uiso .
H4 H 0.378 0.8422 0.0080 0.0266 1.0000 Uiso .
H5 H 0.454 0.7918 -0.0765 0.0266 1.0000 Uiso .
H6 H 0.2227 0.6574 0.0434 0.0262 1.0000 Uiso .
H7 H 0.2880 0.6510 -0.0572 0.0262 1.0000 Uiso .
H8 H 0.169 0.867 -0.0088 0.0249 1.0000 Uiso .
H9 H 0.229 0.855 -0.1088 0.0249 1.0000 Uiso .
H10 H 0.024 0.681 0.0143 0.0271 1.0000 Uiso .
H11 H 0.071 0.703 -0.0914 0.0271 1.0000 Uiso .
H12 H -0.0528 0.8820 -0.0004 0.0225 1.0000 Uiso .
H13 H 0.0050 0.9139 -0.1065 0.0225 1.0000 Uiso .
H14 H -0.197 0.725 -0.0077 0.0286 1.0000 Uiso .
H15 H -0.146 0.774 -0.1139 0.0286 1.0000 Uiso .
H16 H -0.2667 0.9291 0.0004 0.0300 1.0000 Uiso .
H17 H -0.2156 0.9787 -0.1058 0.0300 1.0000 Uiso .
H18 H -0.3363 0.8725 -0.0595 0.0300 1.0000 Uiso .
N1 N 0.2692(8) 0.7084(8) -0.0172(6) 0.0186 1.0000 Uani .
N2 N -0.0356(8) 0.8456(8) -0.0523(6) 0.0192 1.0000 Uani .
N3 N 0.3131(8) 0.2524(8) 0.5168(6) 0.0180 1.0000 Uani .
N4 N 0.1720(8) -0.0780(8) 0.5576(6) 0.0208 1.0000 Uani .
C1 C 0.4555(11) 0.6690(11) 0.0413(7) 0.0267 1.0000 Uani .
C2 C 0.394(1) 0.7658(11) -0.0156(7) 0.0231 1.0000 Uani .
C3 C 0.186(1) 0.807(1) -0.0472(7) 0.0212 1.0000 Uani .
C4 C 0.057(1) 0.746(1) -0.0429(7) 0.0219 1.0000 Uani .
C5 C -0.160(1) 0.800(1) -0.0582(7) 0.0211 1.0000 Uani .
C6 C -0.2520(11) 0.9036(11) -0.0556(7) 0.0254 1.0000 Uani .
C7 C 0.3513(12) 0.4843(11) 0.4602(8) 0.0286 1.0000 Uani .
C8 C 0.2579(11) 0.378(1) 0.5204(7) 0.0243 1.0000 Uani .
C9 C 0.214(1) 0.142(1) 0.5532(7) 0.0223 1.0000 Uani .
C10 C 0.2739(11) 0.022(1) 0.5391(7) 0.0229 1.0000 Uani .
C11 C 0.2186(11) -0.206(1) 0.5534(7) 0.0245 1.0000 Uani .
C12 C 0.1094(11) -0.2944(11) 0.5577(7) 0.0261 1.0000 Uani .
O1 O 0.5032(7) 0.7831(6) 0.3772(4) 0.0165 1.0000 Uani .
O2 O 0.5030(7) 0.9408(6) 0.1610(4) 0.0176 1.0000 Uani .
O3 O 0.7287(7) 0.8634(7) 0.2260(6) 0.0241 1.0000 Uani .
O4 O 0.5983(7) 0.0489(6) 0.2871(5) 0.0180 1.0000 Uani .
O5 O 0.3140(6) 0.9605(6) 0.3327(4) 0.0141 1.0000 Uani .
O6 O 0.6712(7) 0.4915(7) 0.3284(4) 0.0181 1.0000 Uani .
O7 O 0.6905(7) 0.5116(7) 0.1076(4) 0.0165 1.0000 Uani .
O8 O 0.8241(6) 0.6927(6) 0.1659(4) 0.0122 1.0000 Uani .
O9 O -0.1145(7) 0.4194(7) 0.1927(5) 0.0201 1.0000 Uani .
O10 O 0.6682(6) 0.2694(6) 0.2445(5) 0.0173 1.0000 Uani .
O11 O 0.2370(6) 0.2899(6) 0.3617(4) 0.0138 1.0000 Uani .
O13 O 0.4622(6) 0.2026(6) 0.2365(4) 0.0155 1.0000 Uani .
O14 O 0.2085(6) 1.1269(6) 0.2556(4) 0.0131 1.0000 Uani .
O15 O 0.0722(7) 0.3443(6) 0.2336(4) 0.0156 1.0000 Uani .
O16 O 0.0598(7) 0.6489(7) 0.3819(4) 0.0152 1.0000 Uani .
O17 O 0.1824(6) 0.7650(6) 0.1515(4) 0.0143 1.0000 Uani .
O18 O -0.0068(6) 0.5429(6) 0.2567(4) 0.0151 1.0000 Uani .
O19 O 0.9208(6) 0.7854(6) 0.2545(4) 0.0153 1.0000 Uani .
O20 O 0.1362(7) 0.9143(6) 0.2809(5) 0.0176 1.0000 Uani .
O21 O 0.9266(7) 0.9025(7) 0.1091(5) 0.0202 1.0000 Uani .
O22 O 0.4986(7) 0.1868(7) 0.3776(5) 0.0185 1.0000 Uani .
O23 O 0.0934(7) 0.5249(7) 0.1087(5) 0.0178 1.0000 Uani .
O24 O 0.0994(7) 1.0073(7) 0.4026(4) 0.0187 1.0000 Uani .
O25 O 0.0974(8) -0.127(1) 0.7463(6) 0.0346 1.0000 Uani .
F1 F 0.5648(6) 0.6817(5) 0.2217(4) 0.0189 1.0000 Uani .
F2 F 0.4704(5) 0.4406(5) 0.2523(4) 0.0171 1.0000 Uani .
F4 F 0.3225(5) 0.7414(5) 0.2834(4) 0.0189 1.0000 Uani .
S1 S 0.8509(2) 0.8106(2) 0.18825(15) 0.0123 1.0000 Uani .
S2 S 0.5547(2) 0.1773(2) 0.28905(15) 0.0114 1.0000 Uani .
S3 S 0.0130(2) 0.4615(2) 0.19551(15) 0.0125 1.0000 Uani .
S4 S 0.1888(2) 1.0018(2) 0.31950(15) 0.0117 1.0000 Uani .
U1 U 0.50202(3) 0.86040(3) 0.26820(2) 0.0110 1.0000 Uani .
U2 U 0.67967(3) 0.50467(3) 0.21827(2) 0.0108 1.0000 Uani .
U3 U 0.28922(3) 0.33227(3) 0.24547(2) 0.0106 1.0000 Uani .
U4 U 0.12296(3) 0.70649(3) 0.26659(2) 0.0108 1.0000 Uani .
F3 F 0.2395(5) 0.5330(5) 0.2499(4) 0.0176 1.0000 Uani .
O12 O 0.3402(7) 0.3721(6) 0.1301(4) 0.0159 1.0000 Uani .

loop_
_atom_site_aniso_label
_atom_site_aniso_U_11
_atom_site_aniso_U_22
_atom_site_aniso_U_33
_atom_site_aniso_U_23
_atom_site_aniso_U_13
_atom_site_aniso_U_12
N1 0.019(4) 0.018(4) 0.019(4) -0.010(3) -0.002(3) 0.003(3)
N2 0.019(4) 0.016(4) 0.021(4) -0.002(3) -0.005(3) -0.001(3)
N3 0.019(4) 0.016(4) 0.020(4) -0.005(3) -0.007(3) 0.002(3)
N4 0.017(4) 0.021(4) 0.022(4) -0.006(3) -0.002(3) 0.003(3)
C1 0.020(5) 0.027(6) 0.026(5) 0.002(4) -0.004(4) 0.005(4)
C2 0.020(5) 0.026(5) 0.020(5) 0.000(4) -0.004(4) -0.005(4)
C3 0.022(5) 0.021(5) 0.019(5) -0.003(4) -0.003(4) 0.001(4)
C4 0.026(5) 0.018(5) 0.023(5) -0.008(4) -0.006(4) 0.001(4)
C5 0.024(5) 0.020(5) 0.026(5) -0.010(4) -0.014(4) 0.002(4)
C6 0.023(5) 0.024(5) 0.026(5) -0.005(4) -0.004(4) -0.001(4)
C7 0.027(6) 0.020(5) 0.038(6) -0.009(5) -0.007(5) -0.005(4)
C8 0.026(5) 0.019(5) 0.029(6) -0.011(4) -0.006(4) -0.004(4)
C9 0.022(5) 0.020(5) 0.019(5) -0.004(4) 0.002(4) -0.003(4)
C10 0.024(5) 0.023(5) 0.020(5) -0.005(4) -0.005(4) 0.004(4)
C11 0.029(6) 0.020(5) 0.025(5) -0.010(4) -0.006(4) 0.003(4)
C12 0.024(5) 0.029(6) 0.023(5) -0.011(4) -0.001(4) 0.002(4)
O1 0.020(3) 0.016(3) 0.012(3) 0.000(2) -0.006(3) 0.003(3)
O2 0.021(4) 0.015(3) 0.012(3) 0.006(2) -0.006(3) -0.001(3)
O3 0.012(3) 0.022(4) 0.048(5) -0.022(3) -0.013(3) 0.010(3)
O4 0.017(3) 0.012(3) 0.031(4) -0.008(3) -0.014(3) 0.011(3)
O5 0.010(3) 0.013(3) 0.022(3) -0.009(3) -0.006(3) 0.004(2)
O6 0.022(4) 0.024(4) 0.010(3) -0.009(3) -0.002(3) 0.004(3)
O7 0.021(3) 0.020(3) 0.012(3) -0.011(3) -0.006(3) 0.006(3)
O8 0.007(3) 0.015(3) 0.016(3) -0.007(2) -0.003(2) -0.000(2)
O9 0.014(3) 0.016(3) 0.036(4) -0.013(3) -0.010(3) 0.004(3)
O10 0.013(3) 0.007(3) 0.031(4) -0.001(3) -0.009(3) 0.003(2)
O11 0.018(3) 0.019(3) 0.002(3) 0.001(2) -0.001(2) -0.003(3)
O13 0.015(3) 0.016(3) 0.019(3) -0.007(3) -0.008(3) 0.003(3)
O14 0.014(3) 0.010(3) 0.017(3) -0.003(2) -0.008(3) 0.004(2)
O15 0.017(3) 0.011(3) 0.022(3) -0.006(3) -0.008(3) 0.000(3)
O16 0.022(3) 0.022(3) 0.002(3) -0.003(2) -0.003(2) -0.001(3)
O17 0.016(3) 0.014(3) 0.011(3) -0.003(2) -0.002(2) 0.001(3)
O18 0.014(3) 0.017(3) 0.019(3) -0.009(3) -0.008(3) 0.005(3)
O19 0.015(3) 0.012(3) 0.021(3) -0.008(3) -0.005(3) 0.002(2)
O20 0.017(3) 0.010(3) 0.032(4) -0.011(3) -0.010(3) 0.003(3)
O21 0.022(4) 0.016(3) 0.021(4) -0.003(3) -0.005(3) -0.004(3)
O22 0.019(3) 0.019(3) 0.019(3) -0.008(3) -0.004(3) 0.005(3)
O23 0.014(3) 0.016(3) 0.020(3) -0.004(3) -0.000(3) -0.000(3)
O24 0.015(3) 0.022(4) 0.017(3) -0.006(3) -0.000(3) 0.009(3)
O25 0.018(4) 0.053(6) 0.031(4) -0.008(4) -0.007(3) 0.012(4)
F1 0.018(3) 0.011(3) 0.031(3) -0.011(2) -0.007(2) 0.003(2)
F2 0.011(3) 0.012(3) 0.031(3) -0.009(2) -0.008(2) 0.006(2)
F4 0.011(3) 0.017(3) 0.036(3) -0.015(2) -0.012(2) 0.001(2)
S1 0.010(1) 0.0104(9) 0.018(1) -0.0060(8) -0.0051(8) 0.0011(8)
S2 0.0087(9) 0.0073(9) 0.0198(11) -0.0052(8) -0.0053(8) 0.0009(7)
S3 0.010(1) 0.0104(9) 0.0199(11) -0.0064(8) -0.0060(8) 0.0017(8)
S4 0.010(1) 0.0085(9) 0.018(1) -0.0062(8) -0.0045(8) 0.0023(7)
U1 0.00879(16) 0.00913(15) 0.01703(17) -0.00514(12) -0.00513(12) 0.00176(11)
U2 0.00829(16) 0.00941(16) 0.01641(16) -0.00551(12) -0.00429(12) 0.00134(11)
U3 0.00843(16) 0.00893(16) 0.01572(16) -0.00471(11) -0.00439(12) 0.00137(11)
U4 0.00901(16) 0.00884(16) 0.01579(17) -0.00494(12) -0.00407(12) 0.00080(11)
F3 0.014(3) 0.013(3) 0.036(3) -0.018(2) -0.012(2) 0.012(2)
O12 0.021(3) 0.018(3) 0.001(3) 0.003(2) 0.003(2) -0.002(3)

loop_
_atom_type_symbol
_atom_type_scat_dispersion_real
_atom_type_scat_dispersion_imag
_atom_type_scat_Cromer_Mann_a1
_atom_type_scat_Cromer_Mann_b1
_atom_type_scat_Cromer_Mann_a2
_atom_type_scat_Cromer_Mann_b2
_atom_type_scat_Cromer_Mann_a3
_atom_type_scat_Cromer_Mann_b3
_atom_type_scat_Cromer_Mann_a4
_atom_type_scat_Cromer_Mann_b4
_atom_type_scat_Cromer_Mann_c
_atom_type_scat_source
'U ' -9.6767 9.6646 36.0228 0.5293 23.4128 3.3253 14.9491 16.0927 4.1880 100.6130 13.3966 International_Tables_Vol_IV_Table_2.2B
'O ' 0.0106 0.0060 3.0485 13.2771 2.2868 5.7011 1.5463 0.3239 0.8670 32.9089 0.2508 International_Tables_Vol_IV_Table_2.2B
'S ' 0.1246 0.1234 6.9053 1.4679 5.2034 22.2151 1.4379 0.2536 1.5863 56.1720 0.8669 International_Tables_Vol_IV_Table_2.2B
'F ' 0.0171 0.0103 3.5392 10.2825 2.6412 4.2944 1.5170 0.2615 1.0243 26.1476 0.2776 International_Tables_Vol_IV_Table_2.2B
'C ' 0.0033 0.0016 2.3100 20.8439 1.0200 10.2075 1.5886 0.5687 0.8650 51.6512 0.2156 International_Tables_Vol_IV_Table_2.2B
'N ' 0.0061 0.0033 12.2126 0.0057 3.1322 9.8933 2.0125 28.9975 1.1663 0.5826 -11.5290 International_Tables_Vol_IV_Table_2.2B
'H ' 0.0000 0.0000 0.4930 10.5109 0.3229 26.1257 0.1402 3.1424 0.0408 57.7998 0.0030 International_Tables_Vol_IV_Table_2.2B

loop_
_geom_angle_atom_site_label_1
_geom_angle_site_symmetry_1
_geom_angle_atom_site_label_2
_geom_angle_site_symmetry_2
_geom_angle_atom_site_label_3
_geom_angle_site_symmetry_3
_geom_angle
_geom_angle_publ_flag
H6 . N1 . H7 . 108.915 no
H6 . N1 . C2 . 108.6 no
H7 . N1 . C2 . 109.1 no
H6 . N1 . C3 . 109.1 no
H7 . N1 . C3 . 109.1 no
C2 . N1 . C3 . 112.0(8) yes
H12 . N2 . H13 . 109.108 no
H12 . N2 . C4 . 108.3 no
H13 . N2 . C4 . 108.3 no
H12 . N2 . C5 . 108.3 no
H13 . N2 . C5 . 108.2 no
C4 . N2 . C5 . 114.6(8) yes
H24 . N3 . H25 . 109.119 no
H24 . N3 . C8 . 108.2 no
H25 . N3 . C8 . 108.6 no
H24 . N3 . C9 . 108.4 no
H25 . N3 . C9 . 108.8 no
C8 . N3 . C9 . 113.7(8) yes
H30 . N4 . H31 . 109.025 no
H30 . N4 . C10 . 108.3 no
H31 . N4 . C10 . 108.0 no
H30 . N4 . C11 . 108.3 no
H31 . N4 . C11 . 108.2 no
C10 . N4 . C11 . 114.9(8) yes
H1 . C1 . H2 . 109.282 no
H1 . C1 . H3 . 109.044 no
H2 . C1 . H3 . 109.463 no
H1 . C1 . C2 . 109.2 no
H2 . C1 . C2 . 109.9 no
H3 . C1 . C2 . 109.9 no
H4 . C2 . H5 . 109.008 no
H4 . C2 . N1 . 109.7 no
H5 . C2 . N1 . 109.4 no
H4 . C2 . C1 . 109.9 no
H5 . C2 . C1 . 109.3 no
N1 . C2 . C1 . 109.6(9) yes
H8 . C3 . H9 . 108.739 no
H8 . C3 . N1 . 109.6 no
H9 . C3 . N1 . 109.8 no
H8 . C3 . C4 . 108.8 no
H9 . C3 . C4 . 109.3 no
N1 . C3 . C4 . 110.5(8) yes
H10 . C4 . H11 . 109.075 no
H10 . C4 . N2 . 110.0 no
H11 . C4 . N2 . 109.8 no
H10 . C4 . C3 . 109.4 no
H11 . C4 . C3 . 109.2 no
N2 . C4 . C3 . 109.4(8) yes
H14 . C5 . H15 . 108.891 no
H14 . C5 . N2 . 109.3 no
H15 . C5 . N2 . 109.6 no
H14 . C5 . C6 . 109.5 no
H15 . C5 . C6 . 109.6 no
N2 . C5 . C6 . 110.0(8) yes
H16 . C6 . H17 . 109.243 no
H16 . C6 . H18 . 108.951 no
H17 . C6 . H18 . 109.099 no
H16 . C6 . C5 . 109.8 no
H17 . C6 . C5 . 109.9 no
H18 . C6 . C5 . 109.9 no
H19 . C7 . H20 . 109.167 no
H19 . C7 . H21 . 108.985 no
H20 . C7 . H21 . 109.294 no
H19 . C7 . C8 . 109.7 no
H20 . C7 . C8 . 109.8 no
H21 . C7 . C8 . 109.8 no
H22 . C8 . H23 . 109.004 no
H22 . C8 . N3 . 109.2 no
H23 . C8 . N3 . 109.0 no
H22 . C8 . C7 . 109.5 no
H23 . C8 . C7 . 109.4 no
N3 . C8 . C7 . 110.7(9) yes
H26 . C9 . H27 . 109.262 no
H26 . C9 . N3 . 109.6 no
H27 . C9 . N3 . 109.3 no
H26 . C9 . C10 . 109.0 no
H27 . C9 . C10 . 109.0 no
N3 . C9 . C10 . 110.6(9) yes
H28 . C10 . H29 . 109.167 no
H28 . C10 . N4 . 109.7 no
H29 . C10 . N4 . 109.9 no
H28 . C10 . C9 . 109.3 no
H29 . C10 . C9 . 109.4 no
N4 . C10 . C9 . 109.4(9) yes
H32 . C11 . H33 . 109.161 no
H32 . C11 . N4 . 109.3 no
H33 . C11 . N4 . 109.4 no
H32 . C11 . C12 . 109.6 no
H33 . C11 . C12 . 109.4 no
N4 . C11 . C12 . 110.0(9) yes
H34 . C12 . H35 . 108.934 no
H34 . C12 . H36 . 108.987 no
H35 . C12 . H36 . 108.939 no
H34 . C12 . C11 . 109.8 no
H35 . C12 . C11 . 110.1 no
H36 . C12 . C11 . 110.0 no
S1 . O3 . U1 . 151.8(5) yes
S2 . O4 . U1 1_545 133.6(4) yes
S4 . O5 . U1 . 141.4(4) yes
S1 . O8 . U2 . 141.8(4) yes
S3 . O9 . U2 1_455 134.1(4) yes
S2 . O10 . U2 . 128.7(4) yes
S2 . O13 . U3 . 130.7(4) yes
S4 . O14 . U3 1_565 136.3(4) yes
S3 . O15 . U3 . 126.5(4) yes
S3 . O18 . U4 . 132.3(4) yes
S1 . O19 . U4 1_655 137.2(4) yes
S4 . O20 . U4 . 146.7(4) yes
U1 . F1 . U2 . 154.2(3) yes
U2 . F2 . U3 . 157.3(3) yes
U1 . F4 . U4 . 154.8(3) yes
O3 . S1 . O8 . 110.0(4) yes
O3 . S1 . O19 . 107.2(4) yes
O8 . S1 . O19 . 110.7(4) yes
O3 . S1 . O21 . 109.6(5) yes
O8 . S1 . O21 . 109.2(4) yes
O19 . S1 . O21 . 110.2(4) yes
O4 . S2 . O10 . 107.7(4) yes
O4 . S2 . O13 . 106.8(4) yes
O10 . S2 . O13 . 108.1(4) yes
O4 . S2 . O22 . 111.5(4) yes
O10 . S2 . O22 . 110.2(4) yes
O13 . S2 . O22 . 112.3(4) yes
O9 . S3 . O15 . 106.7(4) yes
O9 . S3 . O18 . 108.1(4) yes
O15 . S3 . O18 . 107.6(4) yes
O9 . S3 . O23 . 110.9(4) yes
O15 . S3 . O23 . 110.7(4) yes
O18 . S3 . O23 . 112.6(4) yes
O5 . S4 . O14 . 109.9(4) yes
O5 . S4 . O20 . 110.1(4) yes
O14 . S4 . O20 . 105.9(4) yes
O5 . S4 . O24 . 109.7(4) yes
O14 . S4 . O24 . 110.6(4) yes
O20 . S4 . O24 . 110.6(4) yes
O1 . U1 . O2 . 178.2(3) yes
O1 . U1 . O3 . 88.0(3) yes
O2 . U1 . O3 . 91.4(3) yes
O1 . U1 . O4 1_565 87.1(3) yes
O2 . U1 . O4 1_565 91.1(3) yes
O3 . U1 . O4 1_565 68.5(2) yes
O1 . U1 . O5 . 87.3(3) yes
O2 . U1 . O5 . 92.3(3) yes
O3 . U1 . O5 . 146.7(2) yes
O4 1_565 U1 . O5 . 78.3(2) yes
O1 . U1 . F1 . 91.3(3) yes
O2 . U1 . F1 . 90.0(3) yes
O3 . U1 . F1 . 70.7(2) yes
O4 1_565 U1 . F1 . 139.3(2) yes
O5 . U1 . F1 . 142.3(2) yes
O1 . U1 . F4 . 91.3(3) yes
O2 . U1 . F4 . 90.2(3) yes
O3 . U1 . F4 . 142.6(2) yes
O4 1_565 U1 . F4 . 148.8(2) yes
O5 . U1 . F4 . 70.5(2) yes
F1 . U1 . F4 . 71.9(2) yes
O6 . U2 . O7 . 177.6(3) yes
O6 . U2 . O8 . 93.1(3) yes
O7 . U2 . O8 . 88.1(3) yes
O6 . U2 . O9 1_655 91.2(3) yes
O7 . U2 . O9 1_655 87.1(3) yes
O8 . U2 . O9 1_655 77.7(2) yes
O6 . U2 . O10 . 91.0(3) yes
O7 . U2 . O10 . 86.8(3) yes
O8 . U2 . O10 . 144.1(2) yes
O9 1_655 U2 . O10 . 66.6(2) yes
O6 . U2 . F1 . 87.6(3) yes
O7 . U2 . F1 . 94.7(3) yes
O8 . U2 . F1 . 69.9(2) yes
O9 1_655 U2 . F1 . 147.4(2) yes
O10 . U2 . F1 . 146.0(2) yes
O6 . U2 . F2 . 92.6(3) yes
O7 . U2 . F2 . 87.6(3) yes
O8 . U2 . F2 . 142.0(2) yes
O9 1_655 U2 . F2 . 139.7(2) yes
O10 . U2 . F2 . 73.3(2) yes
F1 . U2 . F2 . 72.9(2) yes
O11 . U3 . O13 . 94.3(3) yes
O11 . U3 . O14 1_545 86.2(3) yes
O13 . U3 . O14 1_545 72.7(2) yes
O11 . U3 . O15 . 93.4(3) yes
O13 . U3 . O15 . 142.8(2) yes
O14 1_545 U3 . O15 . 71.5(2) yes
O11 . U3 . F2 . 88.1(3) yes
O13 . U3 . F2 . 69.7(2) yes
O14 1_545 U3 . F2 . 141.5(2) yes
O15 . U3 . F2 . 146.9(2) yes
O11 . U3 . F3 . 87.8(3) yes
O13 . U3 . F3 . 141.4(2) yes
O14 1_545 U3 . F3 . 145.7(2) yes
O15 . U3 . F3 . 75.2(2) yes
F2 . U3 . F3 . 71.84(19) yes
O11 . U3 . O12 . 179.2(3) yes
O13 . U3 . O12 . 85.5(3) yes
O14 1_545 U3 . O12 . 93.0(3) yes
O15 . U3 . O12 . 86.3(3) yes
F2 . U3 . O12 . 92.6(3) yes
F3 . U3 . O12 . 92.9(3) yes
O16 . U4 . O17 . 178.7(3) yes
O16 . U4 . O18 . 86.6(3) yes
O17 . U4 . O18 . 92.9(3) yes
O16 . U4 . O19 1_455 91.6(3) yes
O17 . U4 . O19 1_455 87.1(3) yes
O18 . U4 . O19 1_455 71.0(2) yes
O16 . U4 . O20 . 90.3(3) yes
O17 . U4 . O20 . 89.5(3) yes
O18 . U4 . O20 . 146.7(2) yes
O19 1_455 U4 . O20 . 76.0(2) yes
O16 . U4 . F4 . 89.4(3) yes
O17 . U4 . F4 . 91.7(3) yes
O18 . U4 . F4 . 140.1(2) yes
O19 1_455 U4 . F4 . 148.9(2) yes
O20 . U4 . F4 . 72.9(2) yes
O16 . U4 . F3 . 94.4(3) yes
O17 . U4 . F3 . 86.5(3) yes
O18 . U4 . F3 . 69.5(2) yes
O19 1_455 U4 . F3 . 139.5(2) yes
O20 . U4 . F3 . 143.8(2) yes
F4 . U4 . F3 . 71.3(2) yes
U3 . F3 . U4 . 161.4(3) yes

loop_
_geom_bond_atom_site_label_1
_geom_bond_site_symmetry_1
_geom_bond_atom_site_label_2
_geom_bond_site_symmetry_2
_geom_bond_distance
_geom_bond_publ_flag
H19 . C7 . 1.004 no
H20 . C7 . 1.000 no
H21 . C7 . 1.002 no
H22 . C8 . 1.002 no
H23 . C8 . 1.004 no
H24 . N3 . 1.005 no
H25 . N3 . 0.999 no
H26 . C9 . 1.000 no
H27 . C9 . 1.002 no
H28 . C10 . 1.002 no
H29 . C10 . 1.002 no
H30 . N4 . 1.001 no
H31 . N4 . 1.005 no
H32 . C11 . 1.000 no
H33 . C11 . 1.003 no
H34 . C12 . 1.003 no
H35 . C12 . 1.004 no
H36 . C12 . 1.003 no
H1 . C1 . 1.004 no
H2 . C1 . 0.999 no
H3 . C1 . 1.002 no
H4 . C2 . 1.001 no
H5 . C2 . 1.004 no
H6 . N1 . 1.005 no
H7 . N1 . 1.002 no
H8 . C3 . 1.006 no
H9 . C3 . 1.003 no
H10 . C4 . 1.002 no
H11 . C4 . 1.003 no
H12 . N2 . 1.002 no
H13 . N2 . 1.002 no
H14 . C5 . 1.007 no
H15 . C5 . 1.001 no
H16 . C6 . 1.002 no
H17 . C6 . 1.001 no
H18 . C6 . 1.004 no
N1 . C2 . 1.511(13) yes
N1 . C3 . 1.486(13) yes
N2 . C4 . 1.495(13) yes
N2 . C5 . 1.482(13) yes
N3 . C8 . 1.501(13) yes
N3 . C9 . 1.509(13) yes
N4 . C10 . 1.475(14) yes
N4 . C11 . 1.500(13) yes
C1 . C2 . 1.518(15) yes
C3 . C4 . 1.524(15) yes
C5 . C6 . 1.507(15) yes
C7 . C8 . 1.500(15) yes
C9 . C10 . 1.501(15) yes
C11 . C12 . 1.509(16) yes
O1 . U1 . 1.795(6) yes
O2 . U1 . 1.769(6) yes
O3 . S1 . 1.481(7) yes
O3 . U1 . 2.365(7) yes
O4 . S2 . 1.486(7) yes
O4 . U1 1_545 2.443(7) yes
O5 . S4 . 1.491(7) yes
O5 . U1 . 2.419(6) yes
O6 . U2 . 1.767(6) yes
O7 . U2 . 1.783(6) yes
O8 . S1 . 1.479(7) yes
O8 . U2 . 2.413(6) yes
O9 . S3 . 1.480(7) yes
O9 . U2 1_455 2.389(7) yes
O10 . S2 . 1.488(7) yes
O10 . U2 . 2.499(6) yes
O11 . U3 . 1.781(6) yes
O13 . S2 . 1.489(7) yes
O13 . U3 . 2.346(7) yes
O14 . S4 . 1.481(6) yes
O14 . U3 1_565 2.365(6) yes
O15 . S3 . 1.509(7) yes
O15 . U3 . 2.424(7) yes
O16 . U4 . 1.781(6) yes
O17 . U4 . 1.776(6) yes
O18 . S3 . 1.478(7) yes
O18 . U4 . 2.349(7) yes
O19 . S1 . 1.474(7) yes
O19 . U4 1_655 2.403(7) yes
O20 . S4 . 1.471(7) yes
O20 . U4 . 2.352(6) yes
O21 . S1 . 1.465(7) yes
O22 . S2 . 1.448(7) yes
O23 . S3 . 1.452(7) yes
O24 . S4 . 1.457(7) yes
F1 . U1 . 2.305(5) yes
F1 . U2 . 2.305(5) yes
F2 . U2 . 2.256(5) yes
F2 . U3 . 2.348(6) yes
F4 . U1 . 2.271(5) yes
F4 . U4 . 2.311(5) yes
U3 . F3 . 2.274(5) yes
U3 . O12 . 1.769(6) yes
U4 . F3 . 2.308(5) yes
